data_4107440
loop_
_publ_author_name
'Christophe Aronica'
'Guillaume Chastanet'
'Ekaterina Zueva'
'Serguei A. Borshch'
'Juan M. Clemente-Juan'
'Dominique Luneau'

_publ_section_title
;
 A Mixed-Valence Polyoxovanadate(III,IV) Cluster with a Calixarene Cap
 Exhibiting Ferromagnetic V(III)-V(IV) Interactions
;
_journal_name_full 'Journal of the American Chemical Society'
_journal_page_first 2365
_journal_page_last 2371
_journal_paper_doi 10.1021/ja078030q
_journal_volume 130
_journal_year 2008
_chemical_formula_moiety 'C59 H96 N1 O19 V6'
_chemical_formula_sum 'C59 H96 N O19 V6'
_chemical_formula_weight 1429.04
_space_group_IT_number 12
_symmetry_cell_setting monoclinic
_symmetry_space_group_name_Hall '-C 2y'
_symmetry_space_group_name_H-M 'C 1 2/m 1'
_atom_sites_solution_hydrogens geom
_atom_sites_solution_primary direct
_audit_creation_date 05-07-12
_audit_creation_method CRYSTALS_ver_12.50
_cell_angle_alpha 90
_cell_angle_beta 104.546(5)
_cell_angle_gamma 90
_cell_formula_units_Z 4
_cell_length_a 28.805(5)
_cell_length_b 15.638(5)
_cell_length_c 15.833(5)
_cell_measurement_reflns_used 7316
_cell_measurement_temperature 293
_cell_measurement_theta_max 28
_cell_measurement_theta_min 0
_cell_volume 6903(3)
_computing_cell_refinement 'DENZO/SCALEPACK (Otwinowski & Minor, 1997)'
_computing_data_collection 'COLLECT (Nonius BV, 1997)'
_computing_data_reduction 'DENZO/SCALEPACK (Otwinowski & Minor, 1997)'
_computing_molecular_graphics 'CAMERON (Watkin et al., 1996)'
_computing_publication_material 'CRYSTALS (Betteridge et al., 2003)'
_computing_structure_refinement 'CRYSTALS (Betteridge et al., 2003)'
_computing_structure_solution 'SIR97 (Altomare et al., 1999)'
_diffrn_ambient_temperature 293
_diffrn_measured_fraction_theta_full 0.986
_diffrn_measured_fraction_theta_max 0.982
_diffrn_measurement_device_type 'Nonius Kappa CCD'
_diffrn_measurement_method \w/2\q
_diffrn_radiation_monochromator graphite
_diffrn_radiation_type 'Mo K\a'
_diffrn_radiation_wavelength 0.71069
_diffrn_reflns_av_R_equivalents 0.034
_diffrn_reflns_limit_h_max 37
_diffrn_reflns_limit_h_min -37
_diffrn_reflns_limit_k_max 18
_diffrn_reflns_limit_k_min -20
_diffrn_reflns_limit_l_max 20
_diffrn_reflns_limit_l_min -20
_diffrn_reflns_number 13928
_diffrn_reflns_theta_full 25.683
_diffrn_reflns_theta_max 27.916
_diffrn_reflns_theta_min 1.329
_diffrn_standards_number 0
_exptl_absorpt_coefficient_mu 0.844
_exptl_absorpt_correction_T_max 0.9190
_exptl_absorpt_correction_T_min 0.9190
_exptl_absorpt_correction_type none
_exptl_crystal_colour green
_exptl_crystal_density_diffrn 1.372
_exptl_crystal_description square
_exptl_crystal_F_000 2491
_exptl_crystal_size_max 0.10
_exptl_crystal_size_mid 0.10
_exptl_crystal_size_min 0.10
_refine_diff_density_max 0.46
_refine_diff_density_min -0.35
_refine_ls_extinction_method none
_refine_ls_goodness_of_fit_ref 1.1063
_refine_ls_hydrogen_treatment noref
_refine_ls_matrix_type full
_refine_ls_number_parameters 448
_refine_ls_number_reflns 4100
_refine_ls_number_restraints 0
_refine_ls_R_factor_all 0.1152
_refine_ls_R_factor_gt 0.0504
_refine_ls_shift/su_max 0.000201
_refine_ls_structure_factor_coef F
_refine_ls_weighting_details
;
 Method, part 1, Chebychev polynomial, (Watkin, 1994, Prince, 1982) 
 [weight] = 1.0/[A~0~*T~0~(x)+A~1~*T~1~(x) ... +A~n-1~]*T~n-1~(x)] 
 where A~i~ are the Chebychev coefficients listed below and x= Fcalc/Fmax 
 Method = Robust Weighting (Prince, 1982) 
 W = [weight] * [1-(deltaF/6*sigmaF)^2^]^2^ 
 A~i~ are: 
 1.09 0.871 0.774 
;
_refine_ls_weighting_scheme calc
_refine_ls_wR_factor_all 0.0964
_refine_ls_wR_factor_gt 0.0594
_refine_ls_wR_factor_ref 0.0594
_reflns_limit_h_max 36
_reflns_limit_h_min -37
_reflns_limit_k_max 20
_reflns_limit_k_min 0
_reflns_limit_l_max 20
_reflns_limit_l_min 0
_reflns_number_gt 4100
_reflns_number_total 8430
_reflns_threshold_expression I>3.00u(I)
_cod_data_source_file ja078030q-file003.cif
_cod_data_source_block CRYSTALS_cif
_cod_original_sg_symbol_H-M 'C 1 2/m 1 '
_cod_original_formula_sum 'C59 H96 N1 O19 V6'
_cod_database_code 4107440

loop_
_symmetry_equiv_pos_as_xyz
x,y,z
-x,-y,-z
x+1/2,y+1/2,z
-x+1/2,-y+1/2,-z
-x,y,-z
x,-y,z
-x+1/2,y+1/2,-z
x+1/2,-y+1/2,z

loop_
_atom_site_label
_atom_site_type_symbol
_atom_site_fract_x
_atom_site_fract_y
_atom_site_fract_z
_atom_site_U_iso_or_equiv
_atom_site_occupancy
_atom_site_adp_type
_atom_site_refinement_flags_posn
_atom_site_refinement_flags_adp
V1 V 0.24564(3) 0.0000 0.25095(5) 0.0345 1.0000 Uani S T
V2 V 0.08705(3) 0.0000 0.18237(6) 0.0446 1.0000 Uani S T
V3 V 0.16837(3) 0.0000 0.06809(5) 0.0419 1.0000 Uani S T
V4 V 0.17097(3) 0.0000 0.36707(5) 0.0400 1.0000 Uani S T
V5 V 0.16954(2) -0.15057(4) 0.21734(4) 0.0417 1.0000 Uani . .
N1 N 0.75087(18) 0.0000 0.2495(3) 0.0598 1.0000 Uani S T
O1 O 0.17265(12) 0.0000 0.2192(2) 0.0382 1.0000 Uani S T
O2 O 0.02958(14) 0.0000 0.1603(3) 0.0607 1.0000 Uani S T
O3 O 0.32369(14) 0.0000 0.2834(3) 0.0645 1.0000 Uani S T
O4 O 0.17029(15) 0.0000 -0.0326(3) 0.0604 1.0000 Uani S T
O5 O 0.17399(15) 0.0000 0.4692(2) 0.0565 1.0000 Uani S T
O6 O 0.17153(11) -0.25269(19) 0.2185(2) 0.0618 1.0000 Uani . .
O7 O 0.24083(12) 0.0000 0.1261(2) 0.0393 1.0000 Uani S T
O8 O 0.24349(12) 0.0000 0.3730(2) 0.0380 1.0000 Uani S T
O9 O 0.24214(8) -0.12486(16) 0.24908(15) 0.0382 1.0000 Uani . .
O10 O 0.09919(13) 0.0000 0.0620(2) 0.0510 1.0000 Uani S T
O12 O 0.10111(12) 0.0000 0.3138(2) 0.0491 1.0000 Uani S T
O11 O 0.09959(10) -0.12718(19) 0.18778(19) 0.0519 1.0000 Uani . .
O13 O 0.16907(9) -0.12609(18) 0.09273(16) 0.0457 1.0000 Uani . .
O14 O 0.17112(9) -0.12593(17) 0.34264(17) 0.0451 1.0000 Uani . .
C1 C 0.28150(17) 0.0000 0.0962(3) 0.0418 1.0000 Uani S T
C2 C 0.30274(13) 0.0784(3) 0.0851(2) 0.0450 1.0000 Uani . .
C3 C 0.34528(15) 0.0760(3) 0.0590(3) 0.0548 1.0000 Uani . .
C4 C 0.3676(2) 0.0000 0.0457(4) 0.0547 1.0000 Uani S T
C5 C 0.4160(2) 0.0000 0.0219(6) 0.0757 1.0000 Uani S T
C6 C 0.4201(5) -0.0733(8) -0.0339(13) 0.2388 1.0000 Uani . .
C7 C 0.4531(3) 0.0000 0.1016(9) 0.2423 1.0000 Uani S T
C8 C 0.28203(13) 0.1632(3) 0.1052(2) 0.0455 1.0000 Uani . .
C9 C 0.28338(12) -0.1718(2) 0.2669(2) 0.0408 1.0000 Uani . .
C10 C 0.30432(13) -0.1927(2) 0.1980(2) 0.0450 1.0000 Uani . .
C11 C 0.34756(14) -0.2367(3) 0.2183(3) 0.0508 1.0000 Uani . .
C12 C 0.37119(14) -0.2598(3) 0.3030(3) 0.0519 1.0000 Uani . .
C13 C 0.35002(14) -0.2361(3) 0.3693(3) 0.0502 1.0000 Uani . .
C14 C 0.30626(13) -0.1921(2) 0.3531(2) 0.0430 1.0000 Uani . .
C15 C 0.42011(16) -0.3068(4) 0.3228(4) 0.0705 1.0000 Uani . .
C16 C 0.4277(4) -0.3611(9) 0.4001(7) 0.1825 1.0000 Uani . .
C17 C 0.4584(3) -0.2427(7) 0.3398(13) 0.2427 1.0000 Uani . .
C18 C 0.4244(4) -0.3638(9) 0.2515(7) 0.1977 1.0000 Uani . .
C19 C 0.28628(13) -0.1622(2) 0.4285(2) 0.0428 1.0000 Uani . .
C20 C 0.28528(18) 0.0000 0.4384(3) 0.0375 1.0000 Uani S T
C21 C 0.30736(13) 0.0779(2) 0.4674(2) 0.0417 1.0000 Uani . .
C22 C 0.35121(13) 0.0761(3) 0.5311(2) 0.0471 1.0000 Uani . .
C23 C 0.37311(19) 0.0000 0.5640(4) 0.0488 1.0000 Uani S T
C24 C 0.4219(2) 0.0000 0.6326(4) 0.0632 1.0000 Uani S T
C25 C 0.4603(4) 0.0000 0.5879(10) 0.2531 1.0000 Uani S T
C26 C 0.4276(4) -0.0740(7) 0.6913(8) 0.2007 1.0000 Uani . .
C27 C 0.0653(3) 0.0000 0.3593(5) 0.0882 1.0000 Uani S T
C28 C 0.0628(2) 0.0000 -0.0151(5) 0.0877 1.0000 Uani S T
C29 C 0.0635(2) -0.1875(4) 0.1652(5) 0.0966 1.0000 Uani . .
C30 C 0.14471(18) -0.1800(3) 0.3850(3) 0.0671 1.0000 Uani . .
C31 C 0.14388(19) -0.1815(4) 0.0263(3) 0.0692 1.0000 Uani . .
C32 C 0.3701(3) 0.0000 0.3055(8) 0.1169 1.0000 Uani S T
C33 C 0.7814(4) 0.0573(8) 0.3210(7) 0.0784 0.5000 Uani . .
C34 C 0.7492(3) 0.1127(5) 0.3620(6) 0.0546 0.5000 Uani . .
C35 C 0.7832(5) -0.0509(9) 0.2069(8) 0.0919 0.5000 Uani . .
C36 C 0.7530(4) -0.1089(7) 0.1375(6) 0.0756 0.5000 Uani . .
C37 C 0.7179(5) -0.0620(8) 0.1828(8) 0.0929 0.5000 Uani . .
C38 C 0.7174(5) -0.0579(8) 0.2837(10) 0.0899 0.5000 Uani . .
H181 H 0.4566 -0.3918 0.2627 0.2044 1.0000 Uiso . .
H182 H 0.3986 -0.4064 0.2352 0.2044 1.0000 Uiso . .
H183 H 0.4221 -0.3262 0.1945 0.2044 1.0000 Uiso . .
H171 H 0.4909 -0.2688 0.3557 0.2651 1.0000 Uiso . .
H172 H 0.4560 -0.2054 0.3939 0.2651 1.0000 Uiso . .
H173 H 0.4556 -0.2019 0.2906 0.2651 1.0000 Uiso . .
H161 H 0.4585 -0.3931 0.4105 0.2105 1.0000 Uiso . .
H162 H 0.4251 -0.3297 0.4524 0.2105 1.0000 Uiso . .
H163 H 0.4006 -0.4083 0.3887 0.2105 1.0000 Uiso . .
H92 H 0.3664 -0.2519 0.4317 0.0589 1.0000 Uiso . .
H94 H 0.3621 -0.2518 0.1687 0.0595 1.0000 Uiso . .
H191 H 0.2931 -0.2068 0.4759 0.0512 1.0000 Uiso . .
H192 H 0.2504 -0.1559 0.4069 0.0512 1.0000 Uiso . .
H81 H 0.2882 0.2073 0.0628 0.0563 1.0000 Uiso . .
H82 H 0.2465 0.1570 0.0966 0.0563 1.0000 Uiso . .
H281 H 0.0311 -0.1599 0.1524 0.1155 1.0000 Uiso . .
H282 H 0.0661 -0.2308 0.2125 0.1155 1.0000 Uiso . .
H283 H 0.0663 -0.2190 0.1101 0.1155 1.0000 Uiso . .
H301 H 0.1467 -0.1606 -0.0325 0.0862 1.0000 Uiso . .
H302 H 0.1567 -0.2407 0.0358 0.0862 1.0000 Uiso . .
H303 H 0.1087 -0.1822 0.0257 0.0862 1.0000 Uiso . .
H311 H 0.1482 -0.1611 0.4464 0.0847 1.0000 Uiso . .
H312 H 0.1563 -0.2406 0.3848 0.0847 1.0000 Uiso . .
H313 H 0.1096 -0.1784 0.3532 0.0847 1.0000 Uiso . .
H291 H 0.0798 0.0000 0.4237 0.1154 1.0000 Uiso . .
H292 H 0.0444 -0.0586 0.3436 0.1154 1.0000 Uiso . .
H271 H 0.0773 0.0000 -0.0677 0.1024 1.0000 Uiso . .
H272 H 0.0422 -0.0586 -0.0192 0.1024 1.0000 Uiso . .
H204 H 0.3672 0.1317 0.5532 0.0554 1.0000 Uiso . .
H251 H 0.4924 0.0000 0.6319 0.2866 1.0000 Uiso . .
H252 H 0.4581 -0.0586 0.5505 0.2866 1.0000 Uiso . .
H261 H 0.4597 -0.0754 0.7334 0.1932 1.0000 Uiso . .
H262 H 0.4017 -0.0773 0.7221 0.1932 1.0000 Uiso . .
H263 H 0.4252 -0.1300 0.6540 0.1932 1.0000 Uiso . .
H61 H 0.4524 -0.0749 -0.0481 0.3154 1.0000 Uiso . .
H62 H 0.4174 -0.1303 -0.0021 0.3154 1.0000 Uiso . .
H63 H 0.3945 -0.0741 -0.0896 0.3154 1.0000 Uiso . .
H71 H 0.4851 0.0000 0.0883 0.2832 1.0000 Uiso . .
H73 H 0.4499 0.0458 0.1367 0.2832 1.0000 Uiso . .
H14 H 0.3615 0.1300 0.0510 0.0664 1.0000 Uiso . .
H321 H 0.3828 0.0000 0.2509 0.1454 1.0000 Uiso . .
H322 H 0.3824 0.0586 0.3400 0.1454 1.0000 Uiso . .
H341 H 0.7687 0.1510 0.4085 0.0702 0.5000 Uiso . .
H342 H 0.7282 0.1501 0.3155 0.0702 0.5000 Uiso . .
H343 H 0.7280 0.0759 0.3880 0.0702 0.5000 Uiso . .
H351 H 0.7728 -0.1451 0.1068 0.0845 0.5000 Uiso . .
H352 H 0.7332 -0.1506 0.1646 0.0845 0.5000 Uiso . .
H353 H 0.7292 -0.0755 0.0914 0.0845 0.5000 Uiso . .
H381 H 0.6920 -0.0980 0.2965 0.1192 0.5000 Uiso . .
H382 H 0.7488 -0.0723 0.3218 0.1192 0.5000 Uiso . .
H383 H 0.7079 -0.0024 0.2984 0.1192 1.0000 Uiso . .
H331 H 0.8032 0.0947 0.2951 0.1020 0.5000 Uiso . .
H332 H 0.8031 0.0205 0.3676 0.1020 0.5000 Uiso . .
H371 H 0.7304 -0.1144 0.1576 0.1129 0.5000 Uiso . .
H372 H 0.6895 -0.0398 0.1342 0.1129 0.5000 Uiso . .
H361 H 0.8073 -0.0845 0.2534 0.1144 0.5000 Uiso . .
H362 H 0.8033 -0.0094 0.1802 0.1144 0.5000 Uiso . .

loop_
_atom_site_aniso_label
_atom_site_aniso_U_11
_atom_site_aniso_U_22
_atom_site_aniso_U_33
_atom_site_aniso_U_23
_atom_site_aniso_U_13
_atom_site_aniso_U_12
V1 0.0341(4) 0.0396(4) 0.0302(4) 0.0000 0.0085(3) 0.0000
V2 0.0351(4) 0.0587(6) 0.0388(5) 0.0000 0.0075(4) 0.0000
V3 0.0377(4) 0.0555(6) 0.0323(4) 0.0000 0.0086(3) 0.0000
V4 0.0378(4) 0.0496(5) 0.0330(4) 0.0000 0.0097(3) 0.0000
V5 0.0399(3) 0.0424(3) 0.0429(3) -0.0020(3) 0.0104(2) -0.0035(3)
N1 0.056(3) 0.069(3) 0.052(3) 0.0000 0.009(2) 0.0000
O1 0.0357(18) 0.0430(18) 0.0361(16) 0.0000 0.0094(14) 0.0000
O2 0.039(2) 0.086(3) 0.056(2) 0.0000 0.0086(18) 0.0000
O3 0.042(2) 0.080(3) 0.071(3) 0.0000 0.013(2) 0.0000
O4 0.058(2) 0.089(3) 0.037(2) 0.0000 0.0162(18) 0.0000
O5 0.057(2) 0.077(3) 0.039(2) 0.0000 0.0180(17) 0.0000
O6 0.0604(18) 0.0487(16) 0.0754(19) -0.0030(15) 0.0155(15) -0.0051(14)
O7 0.0342(17) 0.050(2) 0.0346(17) 0.0000 0.0099(14) 0.0000
O8 0.0362(18) 0.0454(19) 0.0307(17) 0.0000 0.0053(13) 0.0000
O9 0.0330(12) 0.0426(13) 0.0395(12) 0.0003(10) 0.0100(9) 0.0011(10)
O10 0.0363(19) 0.080(3) 0.0334(18) 0.0000 0.0020(15) 0.0000
O12 0.0344(18) 0.070(3) 0.047(2) 0.0000 0.0165(15) 0.0000
O11 0.0438(14) 0.0561(16) 0.0556(16) -0.0035(13) 0.0121(12) -0.0094(12)
O13 0.0426(13) 0.0515(15) 0.0410(13) -0.0096(12) 0.0071(10) -0.0037(12)
O14 0.0420(13) 0.0495(14) 0.0448(13) 0.0072(11) 0.0124(11) -0.0030(12)
C1 0.032(2) 0.062(3) 0.033(2) 0.0000 0.0096(19) 0.0000
C2 0.0355(18) 0.064(2) 0.0360(18) 0.0028(17) 0.0093(14) -0.0029(17)
C3 0.044(2) 0.075(3) 0.051(2) 0.007(2) 0.0211(18) -0.006(2)
C4 0.043(3) 0.074(4) 0.054(3) 0.0000 0.024(3) 0.0000
C5 0.048(4) 0.096(6) 0.095(5) 0.0000 0.043(4) 0.0000
C6 0.176(10) 0.192(11) 0.44(2) -0.132(13) 0.245(14) -0.064(8)
C7 0.024(4) 0.58(4) 0.120(10) 0.0000 0.017(5) 0.0000
C8 0.044(2) 0.052(2) 0.0416(19) 0.0078(16) 0.0128(15) -0.0021(17)
C9 0.0372(18) 0.0400(18) 0.0442(19) -0.0043(15) 0.0084(14) -0.0036(15)
C10 0.046(2) 0.045(2) 0.0446(19) -0.0060(16) 0.0126(16) 0.0003(17)
C11 0.042(2) 0.051(2) 0.061(2) -0.0077(19) 0.0165(17) 0.0067(18)
C12 0.042(2) 0.052(2) 0.061(2) 0.0017(18) 0.0100(17) 0.0099(17)
C13 0.044(2) 0.048(2) 0.056(2) 0.0081(18) 0.0070(17) 0.0030(17)
C14 0.0417(19) 0.0370(18) 0.050(2) 0.0049(15) 0.0108(16) -0.0003(15)
C15 0.048(2) 0.076(3) 0.086(3) 0.004(3) 0.014(2) 0.023(2)
C16 0.143(7) 0.261(13) 0.166(8) 0.112(9) 0.080(7) 0.147(9)
C17 0.039(3) 0.129(8) 0.53(3) 0.001(11) 0.023(7) 0.010(4)
C18 0.146(8) 0.269(14) 0.149(8) -0.065(9) -0.017(6) 0.153(9)
C19 0.0440(19) 0.0411(18) 0.0412(18) 0.0064(15) 0.0069(15) -0.0017(16)
C20 0.039(3) 0.045(3) 0.029(2) 0.0000 0.0089(19) 0.0000
C21 0.0450(19) 0.049(2) 0.0308(16) -0.0021(15) 0.0083(14) -0.0011(16)
C22 0.043(2) 0.053(2) 0.043(2) -0.0064(16) 0.0061(16) -0.0038(17)
C23 0.035(3) 0.068(4) 0.040(3) 0.0000 0.004(2) 0.0000
C24 0.040(3) 0.075(4) 0.063(4) 0.0000 -0.009(3) 0.0000
C25 0.044(6) 0.58(4) 0.124(10) 0.0000 -0.001(6) 0.0000
C26 0.172(9) 0.141(8) 0.193(10) 0.081(7) -0.134(8) -0.060(7)
C27 0.049(4) 0.164(9) 0.057(4) 0.0000 0.025(3) 0.0000
C28 0.033(3) 0.172(9) 0.053(4) 0.0000 0.000(3) 0.0000
C29 0.060(3) 0.065(3) 0.163(6) -0.010(4) 0.024(3) -0.021(3)
C30 0.077(3) 0.069(3) 0.060(3) 0.016(2) 0.026(2) -0.015(2)
C31 0.082(3) 0.071(3) 0.052(2) -0.021(2) 0.012(2) -0.014(3)
C32 0.045(5) 0.145(10) 0.154(10) 0.0000 0.012(5) 0.0000
C33 0.069(6) 0.109(8) 0.052(5) -0.005(5) 0.006(4) -0.027(6)
C34 0.084(6) 0.036(4) 0.054(4) -0.012(3) 0.035(4) -0.015(4)
C35 0.094(8) 0.118(9) 0.071(7) 0.025(7) 0.034(6) 0.050(7)
C36 0.118(9) 0.063(6) 0.041(4) -0.007(4) 0.009(5) 0.033(6)
C37 0.108(9) 0.079(7) 0.072(7) 0.007(6) -0.014(6) -0.017(7)
C38 0.086(8) 0.067(7) 0.134(11) 0.001(7) 0.059(8) -0.010(6)

loop_
_atom_type_symbol
_atom_type_scat_dispersion_real
_atom_type_scat_dispersion_imag
_atom_type_scat_Cromer_Mann_a1
_atom_type_scat_Cromer_Mann_b1
_atom_type_scat_Cromer_Mann_a2
_atom_type_scat_Cromer_Mann_b2
_atom_type_scat_Cromer_Mann_a3
_atom_type_scat_Cromer_Mann_b3
_atom_type_scat_Cromer_Mann_a4
_atom_type_scat_Cromer_Mann_b4
_atom_type_scat_Cromer_Mann_c
_atom_type_scat_source
C 0.0033 0.0016 2.3100 20.8439 1.0200 10.2075 1.5886 0.5687 0.8650 51.6512 0.2156 'International Tables Vol C 4.2.6.8 and 6.1.1.4'
H 0.0000 0.0000 0.4930 10.5109 0.3229 26.1257 0.1402 3.1424 0.0408 57.7998 0.0030 'International Tables Vol C 4.2.6.8 and 6.1.1.4'
N 0.0061 0.0033 12.2126 0.0057 3.1322 9.8933 2.0125 28.9975 1.1663 0.5826 -11.5290 'International Tables Vol C 4.2.6.8 and 6.1.1.4'
O 0.0106 0.0060 3.0485 13.2771 2.2868 5.7011 1.5463 0.3239 0.8670 32.9089 0.2508 'International Tables Vol C 4.2.6.8 and 6.1.1.4'
V 0.3005 0.5294 10.2971 6.8657 7.3511 0.4385 2.0703 26.8938 2.0571 102.4780 1.2199 'International Tables Vol C 4.2.6.8 and 6.1.1.4'

loop_
_geom_angle_atom_site_label_1
_geom_angle_site_symmetry_1
_geom_angle_atom_site_label_2
_geom_angle_atom_site_label_3
_geom_angle_site_symmetry_3
_geom_angle
_geom_angle_publ_flag
O9 6_555 V1 O1 . 87.15(7) yes
O9 6_555 V1 O3 . 92.85(7) yes
O1 . V1 O3 . 179.39(16) yes
O9 6_555 V1 O7 . 89.68(8) yes
O1 . V1 O7 . 86.79(14) yes
O3 . V1 O7 . 92.61(16) yes
O9 6_555 V1 O8 . 90.04(8) yes
O1 . V1 O8 . 87.51(14) yes
O3 . V1 O8 . 93.10(16) yes
O7 . V1 O8 . 174.29(14) yes
O9 6_555 V1 O9 . 174.29(14) yes
O1 . V1 O9 . 87.15(7) yes
O3 . V1 O9 . 92.85(7) yes
O7 . V1 O9 . 89.68(8) yes
O8 . V1 O9 . 90.04(8) yes
O11 6_555 V2 O1 . 80.03(8) yes
O11 6_555 V2 O2 . 99.97(8) yes
O1 . V2 O2 . 178.46(19) yes
O11 6_555 V2 O10 . 88.20(9) yes
O1 . V2 O10 . 79.51(13) yes
O2 . V2 O10 . 102.03(19) yes
O11 6_555 V2 O12 . 88.21(9) yes
O1 . V2 O12 . 79.65(13) yes
O2 . V2 O12 . 98.81(19) yes
O10 . V2 O12 . 159.16(15) yes
O11 6_555 V2 O11 . 160.06(16) yes
O1 . V2 O11 . 80.03(8) yes
O2 . V2 O11 . 99.97(8) yes
O10 . V2 O11 . 88.20(9) yes
O12 . V2 O11 . 88.21(9) yes
O13 6_555 V3 O1 . 78.94(8) yes
O13 6_555 V3 O4 . 101.03(8) yes
O1 . V3 O4 . 175.21(18) yes
O13 6_555 V3 O7 . 87.35(8) yes
O1 . V3 O7 . 76.07(12) yes
O4 . V3 O7 . 99.14(18) yes
O13 6_555 V3 O10 . 88.29(8) yes
O1 . V3 O10 . 81.04(13) yes
O4 . V3 O10 . 103.75(18) yes
O7 . V3 O10 . 157.11(15) yes
O13 6_555 V3 O13 . 157.87(15) yes
O1 . V3 O13 . 78.94(8) yes
O4 . V3 O13 . 101.03(8) yes
O7 . V3 O13 . 87.35(8) yes
O10 . V3 O13 . 88.29(8) yes
O14 6_555 V4 O1 . 78.86(8) yes
O14 6_555 V4 O5 . 101.12(8) yes
O1 . V4 O5 . 175.85(18) yes
O14 6_555 V4 O8 . 87.58(8) yes
O1 . V4 O8 . 76.83(12) yes
O5 . V4 O8 . 99.02(18) yes
O14 6_555 V4 O12 . 88.22(8) yes
O1 . V4 O12 . 81.31(13) yes
O5 . V4 O12 . 102.85(19) yes
O8 . V4 O12 . 158.14(15) yes
O14 6_555 V4 O14 . 157.72(15) yes
O1 . V4 O14 . 78.86(8) yes
O5 . V4 O14 . 101.12(8) yes
O8 . V4 O14 . 87.58(8) yes
O12 . V4 O14 . 88.22(8) yes
O1 . V5 O6 . 175.89(14) yes
O1 . V5 O9 . 76.66(11) yes
O6 . V5 O9 . 99.25(13) yes
O1 . V5 O11 . 81.48(12) yes
O6 . V5 O11 . 102.60(14) yes
O9 . V5 O11 . 158.14(11) yes
O1 . V5 O13 . 79.21(12) yes
O6 . V5 O13 . 101.16(15) yes
O9 . V5 O13 . 87.62(10) yes
O11 . V5 O13 . 88.70(11) yes
O1 . V5 O14 . 78.72(11) yes
O6 . V5 O14 . 100.85(14) yes
O9 . V5 O14 . 87.25(10) yes
O11 . V5 O14 . 88.13(11) yes
O13 . V5 O14 . 157.93(11) yes
C33 6_555 N1 C37 6_555 175.1(7) yes
C33 6_555 N1 C35 6_555 109.5(8) yes
C37 6_555 N1 C35 6_555 73.1(9) yes
C33 6_555 N1 C33 . 71.4(10) yes
C37 6_555 N1 C33 . 105.9(7) yes
C35 6_555 N1 C33 . 73.6(6) yes
C33 6_555 N1 C35 . 73.6(6) yes
C37 6_555 N1 C35 . 111.3(8) yes
C35 6_555 N1 C35 . 63.7(11) yes
C33 . N1 C35 . 109.5(8) yes
C33 6_555 N1 C37 . 105.9(7) yes
C37 6_555 N1 C37 . 76.5(9) yes
C35 6_555 N1 C37 . 111.3(8) yes
C33 . N1 C37 . 175.1(7) yes
C35 . N1 C37 . 73.1(9) yes
V1 . O1 V4 . 91.87(13) yes
V1 . O1 V5 6_555 92.10(8) yes
V4 . O1 V5 6_555 90.15(9) yes
V1 . O1 V5 . 92.10(8) yes
V4 . O1 V5 . 90.15(9) yes
V5 6_555 O1 V5 . 175.77(16) yes
V1 . O1 V3 . 92.16(13) yes
V4 . O1 V3 . 175.97(16) yes
V5 6_555 O1 V3 . 89.71(9) yes
V5 . O1 V3 . 89.71(9) yes
V1 . O1 V2 . 179.88(18) yes
V4 . O1 V2 . 88.01(12) yes
V5 6_555 O1 V2 . 87.90(8) yes
V5 . O1 V2 . 87.90(8) yes
V3 . O1 V2 . 87.96(11) yes
V1 . O3 C32 . 178.1(7) yes
V3 . O7 V1 . 104.99(15) yes
V3 . O7 C1 . 134.8(3) yes
V1 . O7 C1 . 120.2(3) yes
V4 . O8 V1 . 103.79(14) yes
V4 . O8 C20 . 135.8(3) yes
V1 . O8 C20 . 120.4(3) yes
V5 . O9 V1 . 104.09(11) yes
V5 . O9 C9 . 136.2(2) yes
V1 . O9 C9 . 119.7(2) yes
V2 . O10 V3 . 111.49(17) yes
V2 . O10 C28 . 123.7(4) yes
V3 . O10 C28 . 124.8(4) yes
V2 . O12 V4 . 111.03(17) yes
V2 . O12 C27 . 123.3(4) yes
V4 . O12 C27 . 125.7(4) yes
V2 . O11 V5 . 110.59(13) yes
V2 . O11 C29 . 123.1(3) yes
V5 . O11 C29 . 126.1(3) yes
V3 . O13 V5 . 112.05(12) yes
V3 . O13 C31 . 118.6(3) yes
V5 . O13 C31 . 119.3(3) yes
V5 . O14 V4 . 112.19(12) yes
V5 . O14 C30 . 118.1(3) yes
V4 . O14 C30 . 117.9(3) yes
C2 6_555 C1 O7 . 118.8(2) yes
C2 6_555 C1 C2 . 122.1(5) yes
O7 . C1 C2 . 118.8(2) yes
C1 . C2 C3 . 117.3(4) yes
C1 . C2 C8 . 122.0(3) yes
C3 . C2 C8 . 120.6(4) yes
C2 . C3 C4 . 123.0(4) yes
C2 . C3 H14 . 119.609 no
C4 . C3 H14 . 117.392 no
C3 . C4 C3 6_555 117.3(5) yes
C3 . C4 C5 . 121.3(3) yes
C3 6_555 C4 C5 . 121.3(3) yes
C4 . C5 C6 6_555 111.3(5) yes
C4 . C5 C6 . 111.3(5) yes
C6 6_555 C5 C6 . 102.5(15) yes
C4 . C5 C7 . 107.8(7) yes
C6 6_555 C5 C7 . 112.0(9) yes
C6 . C5 C7 . 112.0(9) yes
C5 . C6 H61 . 111.691 no
C5 . C6 H62 . 110.661 no
H61 . C6 H62 . 105.762 no
C5 . C6 H63 . 112.808 no
H61 . C6 H63 . 108.730 no
H62 . C6 H63 . 106.834 no
C5 . C7 H73 6_555 111.439 no
C5 . C7 H71 . 109.795 no
H73 6_555 C7 H71 . 111.261 no
C5 . C7 H73 . 111.439 no
H73 6_555 C7 H73 . 101.439 no
H71 . C7 H73 . 111.261 no
C10 6_555 C8 C2 . 112.0(3) yes
C10 6_555 C8 H81 . 109.500 no
C2 . C8 H81 . 108.208 no
C10 6_555 C8 H82 . 109.285 no
C2 . C8 H82 . 109.099 no
H81 . C8 H82 . 108.695 no
O9 . C9 C10 . 119.0(3) yes
O9 . C9 C14 . 119.8(3) yes
C10 . C9 C14 . 121.0(3) yes
C8 6_555 C10 C9 . 121.2(3) yes
C8 6_555 C10 C11 . 120.7(3) yes
C9 . C10 C11 . 118.0(3) yes
C10 . C11 C12 . 123.0(4) yes
C10 . C11 H94 . 117.490 no
C12 . C11 H94 . 119.508 no
C11 . C12 C13 . 117.2(4) yes
C11 . C12 C15 . 121.2(4) yes
C13 . C12 C15 . 121.5(4) yes
C12 . C13 C14 . 122.5(4) yes
C12 . C13 H92 . 119.007 no
C14 . C13 H92 . 118.490 no
C13 . C14 C9 . 118.2(3) yes
C13 . C14 C19 . 120.4(3) yes
C9 . C14 C19 . 121.2(3) yes
C12 . C15 C16 . 112.5(5) yes
C12 . C15 C17 . 108.5(5) yes
C16 . C15 C17 . 107.3(10) yes
C12 . C15 C18 . 112.3(5) yes
C16 . C15 C18 . 105.5(9) yes
C17 . C15 C18 . 110.6(10) yes
C15 . C16 H161 . 111.751 no
C15 . C16 H162 . 112.883 no
H161 . C16 H162 . 111.420 no
C15 . C16 H163 . 108.354 no
H161 . C16 H163 . 105.522 no
H162 . C16 H163 . 106.444 no
C15 . C17 H171 . 112.477 no
C15 . C17 H172 . 109.177 no
H171 . C17 H172 . 105.700 no
C15 . C17 H173 . 112.762 no
H171 . C17 H173 . 110.374 no
H172 . C17 H173 . 105.884 no
C15 . C18 H181 . 112.527 no
C15 . C18 H182 . 114.140 no
H181 . C18 H182 . 110.917 no
C15 . C18 H183 . 108.489 no
H181 . C18 H183 . 104.396 no
H182 . C18 H183 . 105.629 no
C14 . C19 C21 6_555 113.2(3) yes
C14 . C19 H191 . 109.236 no
C21 6_555 C19 H191 . 108.448 no
C14 . C19 H192 . 108.729 no
C21 6_555 C19 H192 . 108.892 no
H191 . C19 H192 . 108.237 no
C21 6_555 C20 O8 . 119.1(2) yes
C21 6_555 C20 C21 . 121.3(5) yes
O8 . C20 C21 . 119.1(2) yes
C19 6_555 C21 C20 . 121.5(3) yes
C19 6_555 C21 C22 . 120.3(3) yes
C20 . C21 C22 . 118.2(4) yes
C21 . C22 C23 . 121.9(4) yes
C21 . C22 H204 . 118.945 no
C23 . C22 H204 . 119.160 no
C22 6_555 C23 C22 . 118.4(5) yes
C22 6_555 C23 C24 . 120.8(2) yes
C22 . C23 C24 . 120.8(2) yes
C23 . C24 C26 6_555 112.5(4) yes
C23 . C24 C25 . 109.0(7) yes
C26 6_555 C24 C25 . 109.3(8) yes
C23 . C24 C26 . 112.5(4) yes
C26 6_555 C24 C26 . 104.1(12) yes
C25 . C24 C26 . 109.3(8) yes
H252 6_555 C25 C24 . 108.601 no
H252 6_555 C25 H251 . 107.170 no
C24 . C25 H251 . 109.936 no
H252 6_555 C25 H252 . 115.290 no
C24 . C25 H252 . 108.601 no
H251 . C25 H252 . 107.170 no
C24 . C26 H261 . 112.331 no
C24 . C26 H262 . 112.136 no
H261 . C26 H262 . 110.792 no
C24 . C26 H263 . 108.765 no
H261 . C26 H263 . 106.003 no
H262 . C26 H263 . 106.427 no
H292 6_555 C27 O12 . 108.567 no
H292 6_555 C27 H291 . 107.384 no
O12 . C27 H291 . 110.591 no
H292 6_555 C27 H292 . 114.340 no
O12 . C27 H292 . 108.567 no
H291 . C27 H292 . 107.384 no
H272 6_555 C28 O10 . 109.344 no
H272 6_555 C28 H271 . 106.322 no
O10 . C28 H271 . 110.108 no
H272 6_555 C28 H272 . 115.268 no
O10 . C28 H272 . 109.344 no
H271 . C28 H272 . 106.322 no
O11 . C29 H281 . 111.077 no
O11 . C29 H282 . 111.037 no
H281 . C29 H282 . 109.735 no
O11 . C29 H283 . 109.432 no
H281 . C29 H283 . 107.635 no
H282 . C29 H283 . 107.808 no
O14 . C30 H311 . 110.518 no
O14 . C30 H312 . 110.117 no
H311 . C30 H312 . 109.265 no
O14 . C30 H313 . 109.896 no
H311 . C30 H313 . 108.759 no
H312 . C30 H313 . 108.238 no
O13 . C31 H301 . 110.094 no
O13 . C31 H302 . 110.826 no
H301 . C31 H302 . 109.166 no
O13 . C31 H303 . 109.851 no
H301 . C31 H303 . 107.898 no
H302 . C31 H303 . 108.944 no
H322 6_555 C32 O3 . 108.842 no
H322 6_555 C32 H321 . 106.661 no
O3 . C32 H321 . 109.752 no
H322 6_555 C32 H322 . 115.949 no
O3 . C32 H322 . 108.842 no
H321 . C32 H322 . 106.661 no
N1 . C33 C35 6_555 52.5(5) yes
N1 . C33 C34 . 110.3(8) yes
C35 6_555 C33 C34 . 128.6(10) yes
N1 . C33 H331 . 109.630 no
C35 6_555 C33 H331 . 57.170 no
C34 . C33 H331 . 110.327 no
N1 . C33 H332 . 109.792 no
C35 6_555 C33 H332 . 121.543 no
C34 . C33 H332 . 109.835 no
H331 . C33 H332 . 106.852 no
C33 . C34 H341 . 111.304 no
C33 . C34 H342 . 109.583 no
H341 . C34 H342 . 108.074 no
C33 . C34 H343 . 110.351 no
H341 . C34 H343 . 109.092 no
H342 . C34 H343 . 108.361 no
N1 . C35 C35 6_555 58.2(6) yes
N1 . C35 H362 6_555 98.315 no
C35 6_555 C35 H362 6_555 40.157 no
N1 . C35 C33 6_555 53.9(5) yes
C35 6_555 C35 C33 6_555 93.2(6) yes
H362 6_555 C35 C33 6_555 120.896 no
N1 . C35 C36 . 109.4(9) yes
C35 6_555 C35 C36 . 126.7(6) yes
H362 6_555 C35 C36 . 116.218 no
C33 6_555 C35 C36 . 121.9(11) yes
N1 . C35 H361 . 109.491 no
C35 6_555 C35 H361 . 121.048 no
H362 6_555 C35 H361 . 110.486 no
C33 6_555 C35 H361 . 55.992 no
C36 . C35 H361 . 112.008 no
N1 . C35 H362 . 109.008 no
C35 6_555 C35 H362 . 50.850 no
H362 6_555 C35 H362 . 10.693 no
C33 6_555 C35 H362 . 126.985 no
C36 . C35 H362 . 111.061 no
H361 . C35 H362 . 105.811 no
C35 . C36 H351 . 113.031 no
C35 . C36 H352 . 110.757 no
H351 . C36 H352 . 106.562 no
C35 . C36 H353 . 111.933 no
H351 . C36 H353 . 107.747 no
H352 . C36 H353 . 106.444 no
N1 . C37 C38 . 57.2(6) yes
N1 . C37 H371 . 123.398 no
C38 . C37 H371 . 121.080 no
N1 . C37 H372 . 121.773 no
C38 . C37 H372 . 121.675 no
H371 . C37 H372 . 105.759 no
C37 . C38 H383 6_555 109.414 no
C37 . C38 H381 . 110.973 no
H383 6_555 C38 H381 . 105.972 no
C37 . C38 H382 . 111.479 no
H383 6_555 C38 H382 . 109.345 no
H381 . C38 H382 . 109.498 no
C37 . C38 H383 . 110.670 no
H383 6_555 C38 H383 . 1.751 no
H381 . C38 H383 . 104.291 no
H382 . C38 H383 . 109.688 no
C38 6_555 H383 C38 . 132.202 no
H332 6_555 H332 C33 . 124.462 no
C35 . H362 C35 6_555 88.993 no

loop_
_geom_bond_atom_site_label_1
_geom_bond_atom_site_label_2
_geom_bond_site_symmetry_2
_geom_bond_distance
_geom_bond_publ_flag
V1 O9 6_555 1.955(3) yes
V1 O1 . 2.035(3) yes
V1 O3 . 2.177(4) yes
V1 O7 . 1.947(3) yes
V1 O8 . 1.949(3) yes
V1 O9 . 1.955(3) yes
V2 O11 6_555 2.019(3) yes
V2 O1 . 2.387(3) yes
V2 O2 . 1.604(4) yes
V2 O10 . 2.022(4) yes
V2 O12 . 2.018(4) yes
V2 O11 . 2.019(3) yes
V3 O13 6_555 2.009(3) yes
V3 O1 . 2.365(4) yes
V3 O4 . 1.609(4) yes
V3 O7 . 2.058(3) yes
V3 O10 . 1.971(4) yes
V3 O13 . 2.009(3) yes
V4 O14 6_555 2.007(3) yes
V4 O1 . 2.353(4) yes
V4 O5 . 1.598(4) yes
V4 O8 . 2.067(3) yes
V4 O12 . 1.977(4) yes
V4 O14 . 2.007(3) yes
V5 O1 . 2.3562(10) yes
V5 O6 . 1.598(3) yes
V5 O9 . 2.064(2) yes
V5 O11 . 1.985(3) yes
V5 O13 . 2.006(3) yes
V5 O14 . 2.010(3) yes
N1 C33 6_555 1.536(11) yes
N1 C37 6_555 1.566(12) yes
N1 C35 6_555 1.508(12) yes
N1 C33 . 1.536(11) yes
N1 C35 . 1.508(12) yes
N1 C37 . 1.566(12) yes
O3 C32 . 1.293(9) yes
O7 C1 . 1.369(6) yes
O8 C20 . 1.377(6) yes
O9 C9 . 1.364(4) yes
O10 C28 . 1.395(7) yes
O12 C27 . 1.399(8) yes
O11 C29 . 1.383(6) yes
O13 C31 . 1.414(5) yes
O14 C30 . 1.414(5) yes
C1 C2 6_555 1.402(5) yes
C1 C2 . 1.402(5) yes
C2 C3 . 1.388(5) yes
C2 C8 . 1.520(6) yes
C3 C4 . 1.391(5) yes
C3 H14 . 0.989 no
C4 C5 . 1.534(8) yes
C5 C6 6_555 1.470(12) yes
C5 C6 . 1.470(12) yes
C5 C7 . 1.433(14) yes
C6 H61 . 1.012 no
C6 H62 . 1.036 no
C6 H63 . 0.997 no
C7 H73 6_555 0.926 no
C7 H71 . 0.994 no
C7 H73 . 0.926 no
C8 C10 6_555 1.520(5) yes
C8 H81 . 1.008 no
C8 H82 . 1.001 no
C9 C10 . 1.410(5) yes
C9 C14 . 1.395(5) yes
C10 C11 . 1.388(5) yes
C11 C12 . 1.391(6) yes
C11 H94 . 1.005 no
C12 C13 . 1.391(6) yes
C12 C15 . 1.550(6) yes
C13 C14 . 1.402(5) yes
C13 H92 . 1.013 no
C14 C19 . 1.524(5) yes
C15 C16 . 1.460(10) yes
C15 C17 . 1.464(11) yes
C15 C18 . 1.469(11) yes
C16 H161 . 0.995 no
C16 H162 . 0.982 no
C16 H163 . 1.056 no
C17 H171 . 0.996 no
C17 H172 . 1.053 no
C17 H173 . 0.993 no
C18 H181 . 1.000 no
C18 H182 . 0.983 no
C18 H183 . 1.066 no
C19 C21 6_555 1.517(5) yes
C19 H191 . 1.008 no
C19 H192 . 1.008 no
C20 C21 6_555 1.397(4) yes
C20 C21 . 1.397(4) yes
C21 C22 . 1.405(5) yes
C22 C23 . 1.386(5) yes
C22 H204 . 1.004 no
C23 C24 . 1.546(7) yes
C24 C26 6_555 1.466(9) yes
C24 C25 . 1.454(16) yes
C24 C26 . 1.466(9) yes
C25 H252 6_555 1.085 no
C25 H251 . 1.008 no
C25 H252 . 1.085 no
C26 H261 . 0.995 no
C26 H262 . 0.989 no
C26 H263 . 1.049 no
C27 H292 6_555 1.091 no
C27 H291 . 0.999 no
C27 H292 . 1.091 no
C28 H272 6_555 1.085 no
C28 H271 . 1.020 no
C28 H272 . 1.085 no
C29 H281 . 1.000 no
C29 H282 . 0.997 no
C29 H283 . 1.024 no
C30 H311 . 0.998 no
C30 H312 . 1.005 no
C30 H313 . 1.011 no
C31 H301 . 1.009 no
C31 H302 . 0.995 no
C31 H303 . 1.011 no
C32 H322 6_555 1.081 no
C32 H321 . 1.020 no
C32 H322 . 1.081 no
C33 C35 6_555 1.824(15) yes
C33 C34 . 1.527(15) yes
C33 H331 . 1.017 no
C33 H332 . 1.017 no
C34 H341 . 1.004 no
C34 H342 . 1.013 no
C34 H343 . 1.001 no
C35 C35 6_555 1.59(3) yes
C35 H362 6_555 1.234 no
C35 C36 . 1.520(18) yes
C35 H361 . 1.021 no
C35 H362 . 1.026 no
C36 H351 . 1.010 no
C36 H352 . 1.027 no
C36 H353 . 1.012 no
C37 C38 . 1.604(19) yes
C37 H371 . 1.016 no
C37 H372 . 1.032 no
C38 H383 6_555 1.024 no
C38 H381 . 1.022 no
C38 H382 . 0.978 no
C38 H383 . 0.955 no
H332 H332 6_555 0.642 no
